data_2007382
loop_
_publ_author_name
'Baudoux, Guy'
'Norberg, Bernadette'
'Provins, Laurent'
'Froidbize, Alexandre'
'Krief, Alain'
'Evrard, Guy'

_publ_section_title
;
 Three Intermediates in the Synthesis of Chrysanthemic Acid
;
_journal_issue 6
_journal_name_full 'Acta Crystallographica Section C'
_journal_page_first 834
_journal_page_last 837
_journal_paper_doi 10.1107/S0108270198000298
_journal_volume 54
_journal_year 1998
_chemical_formula_moiety 'C14 H22 O6'
_chemical_formula_sum 'C14 H22 O6'
_chemical_formula_weight 286.32
_chemical_name_systematic
;
 dimethyl (3S)-3-((4S)-2,2-dimethyl-1,3-dioxolan-4-yl)-2,2-
 dimethylcyclopropane-1,1-dicarboxylate
;
_space_group_IT_number 19
_symmetry_cell_setting orthorhombic
_symmetry_space_group_name_Hall 'P 2ac 2ab'
_symmetry_space_group_name_H-M 'P 21 21 21'
_cell_angle_alpha 90.000(6)
_cell_angle_beta 90.000(4)
_cell_angle_gamma 90.000(5)
_cell_formula_units_Z 4
_cell_length_a 7.32010(10)
_cell_length_b 10.7190(10)
_cell_length_c 19.3900(10)
_cell_measurement_reflns_used 25
_cell_measurement_temperature 292(2)
_cell_measurement_theta_max 50
_cell_measurement_theta_min 40
_cell_volume 1521.42(16)
_computing_cell_refinement 'CAD-4 EXPRESS'
_computing_data_collection 'CAD-4 EXPRESS (Enraf-Nonius, 1992)'
_computing_data_reduction 'NRCVAX (Gabe et al., 1989)'
_computing_molecular_graphics 'PLATON (Spek, 1990)'
_computing_publication_material SHELXL97
_computing_structure_refinement 'SHELXL97 (Sheldrick, 1997)'
_computing_structure_solution 'SHELXS97 (Sheldrick, 1990)'
_diffrn_ambient_temperature 292(2)
_diffrn_measured_fraction_theta_full 1.000
_diffrn_measured_fraction_theta_max 1.000
_diffrn_measurement_device_type 'Enraf-Nonius CAD-4'
_diffrn_measurement_method \w/2\q
_diffrn_radiation_monochromator graphite
_diffrn_radiation_source 'fine-focus sealed tube'
_diffrn_radiation_type CuK\a
_diffrn_radiation_wavelength 1.54178
_diffrn_reflns_av_R_equivalents 0.050
_diffrn_reflns_av_sigmaI/netI 0.0486
_diffrn_reflns_limit_h_max 9
_diffrn_reflns_limit_h_min -6
_diffrn_reflns_limit_k_max 13
_diffrn_reflns_limit_k_min -9
_diffrn_reflns_limit_l_max 23
_diffrn_reflns_limit_l_min -17
_diffrn_reflns_number 2444
_diffrn_reflns_theta_full 71.86
_diffrn_reflns_theta_max 71.86
_diffrn_reflns_theta_min 4.56
_diffrn_standards_decay_% 10
_diffrn_standards_interval_time 60
_diffrn_standards_number 3
_exptl_absorpt_coefficient_mu 0.814
_exptl_absorpt_correction_T_max 0.997
_exptl_absorpt_correction_T_min 0.853
_exptl_absorpt_correction_type psi-scan
_exptl_absorpt_process_details '(NRCVAX; Gabe et al., 1989)'
_exptl_crystal_colour 'transparent, colourless'
_exptl_crystal_density_diffrn 1.250
_exptl_crystal_density_method 'not measured'
_exptl_crystal_description irregular
_exptl_crystal_F_000 616
_exptl_crystal_size_max 0.18
_exptl_crystal_size_mid 0.05
_exptl_crystal_size_min 0.04
_refine_diff_density_max 0.241
_refine_diff_density_min -0.291
_refine_ls_extinction_method none
_refine_ls_goodness_of_fit_ref 1.082
_refine_ls_hydrogen_treatment 'H atoms treated by a mixture of independent and constrained refinement'
_refine_ls_matrix_type full
_refine_ls_number_parameters 181
_refine_ls_number_reflns 2215
_refine_ls_number_restraints 0
_refine_ls_restrained_S_all 1.082
_refine_ls_R_factor_all 0.054
_refine_ls_R_factor_gt 0.049
_refine_ls_shift/su_max <0.001
_refine_ls_shift/su_mean 0.000
_refine_ls_structure_factor_coef Fsqd
_refine_ls_weighting_details 'w = 1/[\s^2^(Fo^2^)+(0.0927P)^2^+0.3468P] where P = (Fo^2^+2Fc^2^)/3'
_refine_ls_weighting_scheme calc
_refine_ls_wR_factor_ref 0.142
_reflns_number_gt 2016
_reflns_number_total 2215
_reflns_threshold_expression I>2\s(I)
_cod_data_source_file sk1167.cif
_cod_data_source_block III
_cod_depositor_comments
;
The following automatic conversions were performed:

'_refine_ls_weighting_scheme' value 'calc w =
1/[\s^2^(Fo^2^)+(0.0927P)^2^+0.3468P] where P = (Fo^2^+2Fc^2^)/3' was
changed to 'calc'. New tag '_refine_ls_weighting_details' was
created. The value of the new tag was set to 'w =
1/[\s^2^(Fo^2^)+(0.0927P)^2^+0.3468P] where P = (Fo^2^+2Fc^2^)/3'.

Automatic conversion script
Id: cif_fix_values 3143 2015-03-26 13:38:13Z robertas 

The following automatic conversions were performed:

'_exptl_absorpt_correction_type' value '\y scan' was replaced with
the value 'psi-scan' as specified in the replacement file
'src/cod-tools/trunk/data/replacement-values/replacement_values.lst'.

Automatic conversion script
Id: cif_fix_values 5376 2017-05-30 11:51:03Z andrius 
;
_cod_original_cell_volume 1521.46(16)
_cod_database_code 2007382

loop_
_symmetry_equiv_pos_as_xyz
'x, y, z'
'x+1/2, -y+1/2, -z'
'-x, y+1/2, -z+1/2'
'-x+1/2, -y, z+1/2'

loop_
_atom_site_label
_atom_site_fract_x
_atom_site_fract_y
_atom_site_fract_z
_atom_site_U_iso_or_equiv
_atom_site_adp_type
_atom_site_calc_flag
_atom_site_refinement_flags
_atom_site_occupancy
_atom_site_disorder_assembly
_atom_site_disorder_group
_atom_site_type_symbol
O1 .5316(3) .32539(17) .21074(11) .0608(6) Uani d . 1 . . O
O2 .6382(3) .13167(17) .20756(9) .0481(5) Uani d . 1 . . O
O3 .7878(5) .3633(2) .39765(11) .0866(9) Uani d . 1 . . O
O4 .8634(3) .36842(19) .28734(10) .0594(6) Uani d . 1 . . O
O5 .8116(3) -.0959(2) .48157(9) .0552(5) Uani d . 1 . . O
O6 .9055(3) .0183(2) .38923(11) .0586(6) Uani d . 1 . . O
C1 .6295(3) .2327(2) .31583(11) .0354(5) Uani d . 1 . . C
C2 .4614(4) .1928(2) .35928(14) .0433(6) Uani d . 1 . . C
C3 .6200(4) .1063(2) .35270(12) .0358(5) Uani d . 1 . . C
H3 .5970 .0363 .3214 .043 Uiso calc R 1 . . H
C4 .7393(4) .0721(3) .41322(13) .0428(6) Uani d . 1 . . C
H4 .7648 .1460 .4414 .051 Uiso calc R 1 . . H
C5 .6571(4) -.0297(3) .45700(15) .0516(7) Uani d . 1 . . C
H5A .5870 .0051 .4949 .062 Uiso calc R 1 . . H
H5B .5784 -.0833 .4298 .062 Uiso calc R 1 . . H
C6 .9436(4) -.0920(3) .42773(14) .0463(7) Uani d . 1 . . C
C7 .2928(4) .1603(3) .31764(18) .0620(9) Uani d . 1 . . C
H7A .1997 .2217 .3258 .093 Uiso calc R 1 . . H
H7B .2487 .0797 .3313 .093 Uiso calc R 1 . . H
H7C .3231 .1591 .2695 .093 Uiso calc R 1 . . H
C8 .4185(5) .2576(3) .42682(17) .0667(9) Uani d . 1 . . C
H8A .3129 .3097 .4211 .100 Uiso calc R 1 . . H
H8B .5208 .3079 .4404 .100 Uiso calc R 1 . . H
H8C .3945 .1962 .4617 .100 Uiso calc R 1 . . H
C9 .5949(4) .2375(2) .23960(12) .0374(5) Uani d . 1 . . C
C10 .5914(6) .1248(3) .13527(15) .0673(10) Uani d . 1 . . C
H10A .6287 .0455 .1171 .101 Uiso calc R 1 . . H
H10B .6527 .1904 .1107 .101 Uiso calc R 1 . . H
H10C .4617 .1341 .1300 .101 Uiso calc R 1 . . H
C11 .7640(4) .3278(2) .33919(14) .0455(6) Uani d . 1 . . C
C12 .9971(5) .4634(3) .3010(2) .0734(10) Uani d . 1 . . C
H12A 1.0604 .4837 .2591 .110 Uiso calc R 1 . . H
H12B 1.0830 .4335 .3345 .110 Uiso calc R 1 . . H
H12C .9373 .5366 .3184 .110 Uiso calc R 1 . . H
C13 1.1308(5) -.0814(3) .46050(17) .0620(8) Uani d . 1 . . C
H13A 1.1558 -.1554 .4867 .093 Uiso calc R 1 . . H
H13B 1.1337 -.0101 .4904 .093 Uiso calc R 1 . . H
H13C 1.2214 -.0721 .4251 .093 Uiso calc R 1 . . H
C14 .9264(6) -.2042(4) .38112(19) .0788(11) Uani d . 1 . . C
H14A .9519 -.2786 .4069 .118 Uiso calc R 1 . . H
H14B 1.0119 -.1970 .3438 .118 Uiso calc R 1 . . H
H14C .8046 -.2083 .3630 .118 Uiso calc R 1 . . H

loop_
_atom_site_aniso_label
_atom_site_aniso_U_11
_atom_site_aniso_U_22
_atom_site_aniso_U_33
_atom_site_aniso_U_12
_atom_site_aniso_U_13
_atom_site_aniso_U_23
O1 .0884(16) .0433(10) .0507(11) .0137(11) -.0168(12) .0077(9)
O2 .0677(13) .0446(9) .0321(8) .0106(9) -.0047(9) -.0066(7)
O3 .130(2) .0826(16) .0473(12) -.0498(17) -.0020(15) -.0185(12)
O4 .0646(13) .0598(12) .0537(11) -.0251(11) .0055(11) -.0046(10)
O5 .0558(12) .0685(13) .0412(9) .0062(11) .0025(9) .0202(10)
O6 .0405(11) .0781(14) .0573(12) .0062(10) .0048(9) .0337(11)
C1 .0405(13) .0332(11) .0324(11) .0009(10) .0014(10) -.0007(9)
C2 .0452(15) .0417(13) .0430(14) .0043(12) .0062(12) .0029(11)
C3 .0458(14) .0304(11) .0311(10) .0007(11) -.0040(10) -.0017(9)
C4 .0477(15) .0468(14) .0340(12) -.0005(12) -.0064(11) .0045(10)
C5 .0467(15) .0665(17) .0415(13) .0036(15) .0048(12) .0162(13)
C6 .0478(15) .0526(15) .0384(13) .0001(13) -.0046(12) .0086(12)
C7 .0401(16) .070(2) .076(2) .0007(14) .0022(16) .0188(17)
C8 .084(2) .0605(18) .0559(17) .0094(19) .0264(17) -.0037(15)
C9 .0395(13) .0356(12) .0371(12) -.0013(11) -.0022(10) .0010(10)
C10 .098(3) .0693(19) .0343(13) .008(2) -.0122(17) -.0083(13)
C11 .0583(17) .0362(12) .0419(13) -.0042(12) -.0018(13) -.0035(11)
C12 .069(2) .0601(19) .091(3) -.0294(18) -.0098(19) .0016(19)
C13 .0542(18) .069(2) .0631(18) .0064(16) -.0154(16) .0109(17)
C14 .086(3) .083(3) .067(2) -.008(2) -.003(2) -.0187(19)

loop_
_atom_type_symbol
_atom_type_description
_atom_type_scat_dispersion_real
_atom_type_scat_dispersion_imag
_atom_type_scat_source
C C 0.0181 0.0091 'International Tables Vol C Tables 4.2.6.8 and 6.1.1.4'
H H 0.0000 0.0000 'International Tables Vol C Tables 4.2.6.8 and 6.1.1.4'
O O 0.0492 0.0322 'International Tables Vol C Tables 4.2.6.8 and 6.1.1.4'

loop_
_geom_angle_atom_site_label_1
_geom_angle_atom_site_label_2
_geom_angle_atom_site_label_3
_geom_angle
C9 O2 C10 116.1(2)
C11 O4 C12 118.1(2)
C5 O5 C6 106.28(18)
C4 O6 C6 109.4(2)
C11 C1 C9 112.9(2)
C11 C1 C3 119.5(2)
C9 C1 C3 118.8(2)
C11 C1 C2 123.3(2)
C9 C1 C2 114.2(2)
C3 C1 C2 57.80(16)
C3 C2 C8 121.4(3)
C3 C2 C7 116.5(2)
C8 C2 C7 113.4(3)
C3 C2 C1 60.49(17)
C8 C2 C1 120.5(3)
C7 C2 C1 114.8(2)
C2 C3 C4 122.4(2)
C2 C3 C1 61.72(17)
C4 C3 C1 123.5(2)
C2 C3 H3 113.3
C4 C3 H3 113.3
C1 C3 H3 113.3
O6 C4 C5 103.4(2)
O6 C4 C3 109.8(2)
C5 C4 C3 112.5(2)
O6 C4 H4 110.3
C5 C4 H4 110.3
C3 C4 H4 110.3
O5 C5 C4 103.5(2)
O5 C5 H5A 111.1
C4 C5 H5A 111.1
O5 C5 H5B 111.1
C4 C5 H5B 111.1
H5A C5 H5B 109.0
O5 C6 O6 106.0(2)
O5 C6 C14 111.1(3)
O6 C6 C14 109.3(2)
O5 C6 C13 108.0(2)
O6 C6 C13 109.5(3)
C14 C6 C13 112.7(3)
C2 C7 H7A 109.5
C2 C7 H7B 109.5
H7A C7 H7B 109.5
C2 C7 H7C 109.5
H7A C7 H7C 109.5
H7B C7 H7C 109.5
C2 C8 H8A 109.5
C2 C8 H8B 109.5
H8A C8 H8B 109.5
C2 C8 H8C 109.5
H8A C8 H8C 109.5
H8B C8 H8C 109.5
O1 C9 O2 123.2(2)
O1 C9 C1 123.8(2)
O2 C9 C1 113.0(2)
O2 C10 H10A 109.5
O2 C10 H10B 109.5
H10A C10 H10B 109.5
O2 C10 H10C 109.5
H10A C10 H10C 109.5
H10B C10 H10C 109.5
O3 C11 O4 122.2(3)
O3 C11 C1 126.7(3)
O4 C11 C1 111.1(2)
O4 C12 H12A 109.5
O4 C12 H12B 109.5
H12A C12 H12B 109.5
O4 C12 H12C 109.5
H12A C12 H12C 109.5
H12B C12 H12C 109.5
C6 C13 H13A 109.5
C6 C13 H13B 109.5
H13A C13 H13B 109.5
C6 C13 H13C 109.5
H13A C13 H13C 109.5
H13B C13 H13C 109.5
C6 C14 H14A 109.5
C6 C14 H14B 109.5
H14A C14 H14B 109.5
C6 C14 H14C 109.5
H14A C14 H14C 109.5
H14B C14 H14C 109.5

loop_
_geom_bond_atom_site_label_1
_geom_bond_atom_site_label_2
_geom_bond_site_symmetry_2
_geom_bond_distance
_geom_bond_publ_flag
O1 C9 . 1.190(3) ?
O2 C9 . 1.331(3) ?
O2 C10 . 1.445(3) ?
O3 C11 . 1.209(3) ?
O4 C11 . 1.315(3) ?
O4 C12 . 1.437(4) ?
O5 C5 . 1.418(4) ?
O5 C6 . 1.423(3) ?
O6 C4 . 1.424(4) ?
O6 C6 . 1.426(3) ?
C1 C11 . 1.487(4) ?
C1 C9 . 1.500(3) ?
C1 C3 . 1.533(3) ?
C1 C2 . 1.552(4) ?
C2 C3 . 1.491(4) ?
C2 C8 . 1.515(4) ?
C2 C7 . 1.515(4) ?
C3 C4 . 1.508(3) ?
C3 H3 . .9800 ?
C4 C5 . 1.508(4) ?
C4 H4 . .9800 ?
C5 H5A . .9700 ?
C5 H5B . .9700 ?
C6 C14 . 1.509(4) ?
C6 C13 . 1.515(4) ?
C7 H7A . .9600 ?
C7 H7B . .9600 ?
C7 H7C . .9600 ?
C8 H8A . .9600 ?
C8 H8B . .9600 ?
C8 H8C . .9600 ?
C10 H10A . .9600 ?
C10 H10B . .9600 ?
C10 H10C . .9600 ?
C12 H12A . .9600 ?
C12 H12B . .9600 ?
C12 H12C . .9600 ?
C13 H13A . .9600 ?
C13 H13B . .9600 ?
C13 H13C . .9600 ?
C14 H14A . .9600 ?
C14 H14B . .9600 ?
C14 H14C . .9600 ?

loop_
_geom_torsion_atom_site_label_1
_geom_torsion_atom_site_label_2
_geom_torsion_atom_site_label_3
_geom_torsion_atom_site_label_4
_geom_torsion
_geom_torsion_publ_flag
C11 C1 C2 C3 -106.5(3) ?
C9 C1 C2 C3 109.9(2) ?
C11 C1 C2 C8 4.6(4) ?
C9 C1 C2 C8 -138.9(3) ?
C3 C1 C2 C8 111.1(3) ?
C11 C1 C2 C7 145.9(3) ?
C9 C1 C2 C7 2.3(3) ?
C3 C1 C2 C7 -107.6(3) ?
C8 C2 C3 C4 3.9(4) ?
C7 C2 C3 C4 -141.5(3) ?
C1 C2 C3 C4 113.6(3) ?
C8 C2 C3 C1 -109.7(3) ?
C7 C2 C3 C1 104.9(3) ?
C11 C1 C3 C2 112.8(3) ?
C9 C1 C3 C2 -102.0(3) ?
C11 C1 C3 C4 0.9(4) ?
C9 C1 C3 C4 146.1(2) ?
C2 C1 C3 C4 -111.9(3) ?
C6 O6 C4 C5 -13.1(3) ?
C6 O6 C4 C3 -133.4(2) ?
C2 C3 C4 O6 -163.9(2) ?
C1 C3 C4 O6 -88.5(3) ?
C2 C3 C4 C5 81.5(3) ?
C1 C3 C4 C5 156.9(2) ?
C6 O5 C5 C4 -34.3(3) ?
O6 C4 C5 O5 28.9(3) ?
C3 C4 C5 O5 147.3(2) ?
C5 O5 C6 O6 26.7(3) ?
C5 O5 C6 C14 -92.0(3) ?
C5 O5 C6 C13 144.0(3) ?
C4 O6 C6 O5 -7.5(3) ?
C4 O6 C6 C14 112.3(3) ?
C4 O6 C6 C13 -123.8(3) ?
C10 O2 C9 O1 -4.5(4) ?
C10 O2 C9 C1 173.9(3) ?
C11 C1 C9 O1 -62.2(4) ?
C3 C1 C9 O1 150.4(3) ?
C2 C1 C9 O1 85.2(3) ?
C11 C1 C9 O2 119.4(3) ?
C3 C1 C9 O2 -28.0(3) ?
C2 C1 C9 O2 -93.2(3) ?
C12 O4 C11 O3 -3.6(5) ?
C12 O4 C11 C1 178.4(3) ?
C9 C1 C11 O3 162.7(3) ?
C3 C1 C11 O3 -50.2(4) ?
C2 C1 C11 O3 18.7(5) ?
C9 C1 C11 O4 -19.4(3) ?
C3 C1 C11 O4 127.7(2) ?
C2 C1 C11 O4 -163.4(2) ?
H3 C3 C4 H4 176.4 yes

loop_
_cod_related_entry_id
_cod_related_entry_database
_cod_related_entry_code
1 ChemSpider 21185921
